data_7160165
loop_
_publ_author_name
'Budnikov, Alexander S.'
'Krylov, Igor B.'
'Shevchenko, Mikhail I.'
"Sokova, Lyubov' L."
'Liu, Yan'
'Yu, Bing'
'Terent'ev, Alexander O.'

_publ_section_title
;
 Synthesis of &#x3c9;-functionalized ketones from strained cyclic alcohols
 by ring-opening and cross-recombination between alkyl and <i>N</i>-oxyl
 radicals.
;
_journal_issue 44
_journal_name_full 'Organic &amp; biomolecular chemistry'
_journal_page_first 8755
_journal_page_last 8763
_journal_paper_doi 10.1039/d4ob01490a
_journal_volume 22
_journal_year 2024
_chemical_absolute_configuration unk
_chemical_formula_moiety 'C18 H15 N O4'
_chemical_formula_sum 'C18 H15 N O4'
_chemical_formula_weight 309.31
_space_group_crystal_system orthorhombic
_space_group_IT_number 19
_space_group_name_Hall 'P 2ac 2ab'
_space_group_name_H-M_alt 'P 21 21 21'
_atom_sites_solution_hydrogens geom
_atom_sites_solution_primary direct
_atom_sites_solution_secondary difmap
_audit_creation_method SHELXL-2018/3
_audit_update_record
;
2024-07-30 deposited with the CCDC.	2024-10-02 downloaded from the CCDC.
;
_cell_angle_alpha 90
_cell_angle_beta 90
_cell_angle_gamma 90
_cell_formula_units_Z 4
_cell_length_a 5.22790(10)
_cell_length_b 13.8547(4)
_cell_length_c 20.1340(6)
_cell_measurement_reflns_used 9876
_cell_measurement_temperature 100(2)
_cell_measurement_theta_max 30.44
_cell_measurement_theta_min 2.50
_cell_volume 1458.33(7)
_computing_cell_refinement 'SAINT (Bruker, 2019)'
_computing_data_collection '<i>APEX3</i> (Bruker, 2019)'
_computing_data_reduction 'SAINT (Bruker, 2019)'
_computing_molecular_graphics 'SHELXTL (Sheldrick, Acta Cryst., 2008, A64, 112-122)'
_computing_publication_material 'SHELXTL (Sheldrick, Acta Cryst., 2008, A64, 112-122)'
_computing_structure_refinement 'SHELXL-2018/3 (Sheldrick, 2018)'
_computing_structure_solution 'SHELXT 2014/5 (Sheldrick, 2014)'
_diffrn_ambient_temperature 100(2)
_diffrn_detector_area_resol_mean 7.31
_diffrn_measured_fraction_theta_full 1.000
_diffrn_measured_fraction_theta_max 1.000
_diffrn_measurement_device_type 'Bruker AXS D8 QUEST, Photon III detector'
_diffrn_measurement_method '\f and \w shutterless scans'
_diffrn_radiation_monochromator graphite
_diffrn_radiation_type MoK\a
_diffrn_radiation_wavelength 0.71073
_diffrn_reflns_av_R_equivalents 0.0341
_diffrn_reflns_av_unetI/netI 0.0169
_diffrn_reflns_Laue_measured_fraction_full 1.000
_diffrn_reflns_Laue_measured_fraction_max 1.000
_diffrn_reflns_limit_h_max 7
_diffrn_reflns_limit_h_min -7
_diffrn_reflns_limit_k_max 19
_diffrn_reflns_limit_k_min -19
_diffrn_reflns_limit_l_max 28
_diffrn_reflns_limit_l_min -28
_diffrn_reflns_number 45414
_diffrn_reflns_point_group_measured_fraction_full 1.000
_diffrn_reflns_point_group_measured_fraction_max 1.000
_diffrn_reflns_theta_full 25.242
_diffrn_reflns_theta_max 30.528
_diffrn_reflns_theta_min 1.784
_diffrn_source 'sealed X-Ray tube'
_diffrn_source_current 30
_diffrn_source_power 50
_diffrn_source_size '0.6 mm, fine-focus'
_exptl_absorpt_coefficient_mu 0.100
_exptl_absorpt_correction_T_max 0.7461
_exptl_absorpt_correction_T_min 0.7121
_exptl_absorpt_correction_type multi-scan
_exptl_absorpt_process_details 'SADABS 2016/2 (Krause et al., J. Appl. Cryst. 2015, 48, 3-10)'
_exptl_crystal_colour colourless
_exptl_crystal_density_diffrn 1.409
_exptl_crystal_density_method 'not measured'
_exptl_crystal_description Block
_exptl_crystal_F_000 648
_exptl_crystal_size_max 0.590
_exptl_crystal_size_mid 0.120
_exptl_crystal_size_min 0.090
_refine_diff_density_max 0.302
_refine_diff_density_min -0.197
_refine_diff_density_rms 0.047
_refine_ls_abs_structure_details
;
 Flack x determined using 1750 quotients [(I+)-(I-)]/[(I+)+(I-)]
 (Parsons, Flack and Wagner, Acta Cryst. B69 (2013) 249-259).
;
_refine_ls_abs_structure_Flack -0.1(2)
_refine_ls_extinction_method none
_refine_ls_goodness_of_fit_ref 1.027
_refine_ls_hydrogen_treatment constr
_refine_ls_matrix_type full
_refine_ls_number_parameters 208
_refine_ls_number_reflns 4467
_refine_ls_number_restraints 0
_refine_ls_restrained_S_all 1.027
_refine_ls_R_factor_all 0.0342
_refine_ls_R_factor_gt 0.0316
_refine_ls_shift/su_max 0.000
_refine_ls_shift/su_mean 0.000
_refine_ls_structure_factor_coef Fsqd
_refine_ls_weighting_details 'w=1/[\s^2^(Fo^2^)+(0.0490P)^2^+0.3091P] where P=(Fo^2^+2Fc^2^)/3'
_refine_ls_weighting_scheme calc
_refine_ls_wR_factor_gt 0.0823
_refine_ls_wR_factor_ref 0.0845
_reflns_Friedel_coverage 0.728
_reflns_Friedel_fraction_full 1.000
_reflns_Friedel_fraction_max 1.000
_reflns_number_gt 4249
_reflns_number_total 4467
_reflns_threshold_expression 'I > 2\s(I)'
_cod_data_source_file d4ob01490a3.cif
_cod_data_source_block BUD
_cod_depositor_comments 'Adding full bibliography for 7160165.cif.'
_cod_database_code 7160165
_shelx_shelxl_version_number 2018/3
_shelx_space_group_comment
;
The symmetry employed for this shelxl refinement is uniquely defined
by the following loop, which should always be used as a source of
symmetry information in preference to the above space-group names.
They are only intended as comments.
;
_shelx_estimated_absorpt_t_min 0.943
_shelx_estimated_absorpt_t_max 0.991

loop_
_space_group_symop_operation_xyz
'x, y, z'
'x+1/2, -y+1/2, -z'
'-x, y+1/2, -z+1/2'
'-x+1/2, -y, z+1/2'

loop_
_atom_site_label
_atom_site_type_symbol
_atom_site_fract_x
_atom_site_fract_y
_atom_site_fract_z
_atom_site_U_iso_or_equiv
_atom_site_adp_type
_atom_site_occupancy
_atom_site_site_symmetry_order
_atom_site_calc_flag
_atom_site_refinement_flags_posn
_atom_site_refinement_flags_adp
_atom_site_refinement_flags_occupancy
_atom_site_disorder_assembly
_atom_site_disorder_group
O1 O 0.4955(2) 0.73806(7) 0.34907(5) 0.0176(2) Uani 1 1 d . . . . .
O2 O 0.2269(2) 0.76931(8) 0.26850(6) 0.0212(2) Uani 1 1 d . . . . .
O3 O 1.0295(2) 0.86272(8) 0.41721(5) 0.0215(2) Uani 1 1 d . . . . .
O4 O 0.5811(2) 0.47294(8) 0.43480(5) 0.0224(2) Uani 1 1 d . . . . .
N1 N 0.6938(2) 0.76869(9) 0.39221(6) 0.0166(2) Uani 1 1 d . . . . .
C1 C 0.8477(3) 0.84553(10) 0.38027(7) 0.0145(2) Uani 1 1 d . . . . .
C2 C 0.7764(3) 0.90618(9) 0.32280(6) 0.0131(2) Uani 1 1 d . . . . .
C3 C 0.9227(3) 0.98759(10) 0.30834(7) 0.0161(3) Uani 1 1 d . . . . .
H3 H 1.063142 1.004835 0.335810 0.019 Uiso 1 1 calc R U . . .
C4 C 0.8606(3) 1.04316(10) 0.25333(7) 0.0179(3) Uani 1 1 d . . . . .
H4 H 0.958999 1.098942 0.243306 0.021 Uiso 1 1 calc R U . . .
C5 C 0.6551(3) 1.01799(10) 0.21251(7) 0.0189(3) Uani 1 1 d . . . . .
H5 H 0.616700 1.055935 0.174487 0.023 Uiso 1 1 calc R U . . .
C6 C 0.5069(3) 0.93783(10) 0.22730(7) 0.0173(3) Uani 1 1 d . . . . .
H6 H 0.365735 0.921018 0.199922 0.021 Uiso 1 1 calc R U . . .
C7 C 0.5676(3) 0.88197(9) 0.28302(6) 0.0138(2) Uani 1 1 d . . . . .
C8 C 0.4144(3) 0.79620(10) 0.29789(7) 0.0153(2) Uani 1 1 d . . . . .
C9 C 0.7387(3) 0.69559(10) 0.44288(7) 0.0156(2) Uani 1 1 d . . . . .
H9A H 0.575101 0.662729 0.452952 0.019 Uiso 1 1 calc R U . . .
H9B H 0.797714 0.727721 0.484040 0.019 Uiso 1 1 calc R U . . .
C10 C 0.9357(3) 0.62016(10) 0.42246(7) 0.0183(3) Uani 1 1 d . . . . .
H10A H 1.102509 0.651994 0.414608 0.022 Uiso 1 1 calc R U . . .
H10B H 0.881215 0.589251 0.380442 0.022 Uiso 1 1 calc R U . . .
C11 C 0.9659(3) 0.54310(10) 0.47625(8) 0.0184(3) Uani 1 1 d . . . . .
H11A H 1.126398 0.506965 0.468275 0.022 Uiso 1 1 calc R U . . .
H11B H 0.980606 0.575133 0.520042 0.022 Uiso 1 1 calc R U . . .
C12 C 0.7444(3) 0.47261(9) 0.47813(7) 0.0147(2) Uani 1 1 d . . . . .
C13 C 0.7307(3) 0.40072(9) 0.53363(7) 0.0140(2) Uani 1 1 d . . . . .
C14 C 0.5271(3) 0.33488(10) 0.53421(7) 0.0167(3) Uani 1 1 d . . . . .
H14 H 0.404054 0.335944 0.499509 0.020 Uiso 1 1 calc R U . . .
C15 C 0.5046(3) 0.26800(11) 0.58539(7) 0.0196(3) Uani 1 1 d . . . . .
H15 H 0.365516 0.223896 0.585770 0.024 Uiso 1 1 calc R U . . .
C16 C 0.6858(3) 0.26561(11) 0.63609(7) 0.0204(3) Uani 1 1 d . . . . .
H16 H 0.668979 0.220464 0.671337 0.025 Uiso 1 1 calc R U . . .
C17 C 0.8911(3) 0.32920(11) 0.63511(7) 0.0201(3) Uani 1 1 d . . . . .
H17 H 1.016509 0.326573 0.669198 0.024 Uiso 1 1 calc R U . . .
C18 C 0.9135(3) 0.39695(10) 0.58417(7) 0.0168(3) Uani 1 1 d . . . . .
H18 H 1.053500 0.440656 0.583849 0.020 Uiso 1 1 calc R U . . .

loop_
_atom_site_aniso_label
_atom_site_aniso_U_11
_atom_site_aniso_U_22
_atom_site_aniso_U_33
_atom_site_aniso_U_23
_atom_site_aniso_U_13
_atom_site_aniso_U_12
O1 0.0176(5) 0.0160(4) 0.0192(5) 0.0017(4) -0.0044(4) -0.0044(4)
O2 0.0193(5) 0.0196(5) 0.0246(5) -0.0022(4) -0.0059(4) -0.0024(4)
O3 0.0237(5) 0.0222(5) 0.0186(5) 0.0047(4) -0.0078(4) -0.0058(4)
O4 0.0243(5) 0.0233(5) 0.0196(5) 0.0044(4) -0.0069(4) -0.0043(4)
N1 0.0180(5) 0.0166(5) 0.0151(5) 0.0041(4) -0.0041(4) -0.0043(4)
C1 0.0171(6) 0.0136(6) 0.0129(5) 0.0007(4) 0.0000(5) -0.0008(5)
C2 0.0141(5) 0.0134(5) 0.0118(5) 0.0002(4) 0.0003(4) 0.0014(5)
C3 0.0168(6) 0.0144(6) 0.0171(6) 0.0003(5) 0.0001(5) -0.0012(5)
C4 0.0205(6) 0.0145(6) 0.0186(6) 0.0023(5) 0.0019(5) 0.0004(5)
C5 0.0224(7) 0.0177(6) 0.0167(6) 0.0035(5) -0.0006(5) 0.0037(5)
C6 0.0181(6) 0.0183(6) 0.0154(6) 0.0000(5) -0.0022(5) 0.0025(5)
C7 0.0142(5) 0.0130(5) 0.0144(5) -0.0013(4) -0.0003(4) 0.0009(5)
C8 0.0167(6) 0.0139(5) 0.0155(6) -0.0019(5) 0.0002(5) 0.0013(5)
C9 0.0181(6) 0.0154(6) 0.0133(6) 0.0040(4) 0.0018(5) -0.0007(5)
C10 0.0163(6) 0.0189(6) 0.0197(6) 0.0042(5) 0.0034(5) -0.0002(5)
C11 0.0139(6) 0.0180(6) 0.0232(6) 0.0051(5) -0.0013(5) -0.0008(5)
C12 0.0149(5) 0.0139(5) 0.0153(6) 0.0003(4) 0.0005(4) 0.0011(5)
C13 0.0142(5) 0.0137(5) 0.0142(5) -0.0005(4) -0.0008(5) 0.0016(4)
C14 0.0156(6) 0.0168(6) 0.0177(6) -0.0002(5) -0.0012(5) 0.0001(5)
C15 0.0186(6) 0.0173(6) 0.0230(6) 0.0018(5) 0.0025(5) 0.0003(5)
C16 0.0221(7) 0.0205(6) 0.0187(6) 0.0051(5) 0.0024(5) 0.0044(6)
C17 0.0197(7) 0.0235(7) 0.0172(6) 0.0017(5) -0.0031(5) 0.0046(5)
C18 0.0151(6) 0.0181(6) 0.0171(6) -0.0001(5) -0.0019(5) 0.0013(5)

loop_
_atom_type_symbol
_atom_type_description
_atom_type_scat_dispersion_real
_atom_type_scat_dispersion_imag
_atom_type_scat_source
C C 0.0033 0.0016 'International Tables Vol C Tables 4.2.6.8 and 6.1.1.4'
H H 0.0000 0.0000 'International Tables Vol C Tables 4.2.6.8 and 6.1.1.4'
N N 0.0061 0.0033 'International Tables Vol C Tables 4.2.6.8 and 6.1.1.4'
O O 0.0106 0.0060 'International Tables Vol C Tables 4.2.6.8 and 6.1.1.4'

loop_
_geom_angle_atom_site_label_1
_geom_angle_atom_site_label_2
_geom_angle_atom_site_label_3
_geom_angle
_geom_angle_site_symmetry_1
_geom_angle_site_symmetry_3
_geom_angle_publ_flag
C8 O1 N1 120.63(10) . . ?
C1 N1 O1 124.07(11) . . ?
C1 N1 C9 125.06(12) . . ?
O1 N1 C9 109.82(10) . . ?
O3 C1 N1 120.20(12) . . ?
O3 C1 C2 123.94(12) . . ?
N1 C1 C2 115.83(12) . . ?
C3 C2 C7 120.27(12) . . ?
C3 C2 C1 119.05(12) . . ?
C7 C2 C1 120.68(12) . . ?
C4 C3 C2 119.20(13) . . ?
C4 C3 H3 120.4 . . ?
C2 C3 H3 120.4 . . ?
C3 C4 C5 120.73(13) . . ?
C3 C4 H4 119.6 . . ?
C5 C4 H4 119.6 . . ?
C6 C5 C4 120.22(13) . . ?
C6 C5 H5 119.9 . . ?
C4 C5 H5 119.9 . . ?
C5 C6 C7 119.23(13) . . ?
C5 C6 H6 120.4 . . ?
C7 C6 H6 120.4 . . ?
C2 C7 C6 120.33(12) . . ?
C2 C7 C8 120.39(12) . . ?
C6 C7 C8 119.25(12) . . ?
O2 C8 O1 115.99(12) . . ?
O2 C8 C7 126.59(13) . . ?
O1 C8 C7 117.39(12) . . ?
N1 C9 C10 113.38(11) . . ?
N1 C9 H9A 108.9 . . ?
C10 C9 H9A 108.9 . . ?
N1 C9 H9B 108.9 . . ?
C10 C9 H9B 108.9 . . ?
H9A C9 H9B 107.7 . . ?
C9 C10 C11 110.96(11) . . ?
C9 C10 H10A 109.4 . . ?
C11 C10 H10A 109.4 . . ?
C9 C10 H10B 109.4 . . ?
C11 C10 H10B 109.4 . . ?
H10A C10 H10B 108.0 . . ?
C12 C11 C10 112.86(12) . . ?
C12 C11 H11A 109.0 . . ?
C10 C11 H11A 109.0 . . ?
C12 C11 H11B 109.0 . . ?
C10 C11 H11B 109.0 . . ?
H11A C11 H11B 107.8 . . ?
O4 C12 C13 120.13(12) . . ?
O4 C12 C11 120.95(12) . . ?
C13 C12 C11 118.91(12) . . ?
C18 C13 C14 119.28(12) . . ?
C18 C13 C12 122.36(12) . . ?
C14 C13 C12 118.37(12) . . ?
C15 C14 C13 120.27(13) . . ?
C15 C14 H14 119.9 . . ?
C13 C14 H14 119.9 . . ?
C14 C15 C16 120.09(14) . . ?
C14 C15 H15 120.0 . . ?
C16 C15 H15 120.0 . . ?
C17 C16 C15 119.99(13) . . ?
C17 C16 H16 120.0 . . ?
C15 C16 H16 120.0 . . ?
C16 C17 C18 120.15(13) . . ?
C16 C17 H17 119.9 . . ?
C18 C17 H17 119.9 . . ?
C17 C18 C13 120.20(13) . . ?
C17 C18 H18 119.9 . . ?
C13 C18 H18 119.9 . . ?

loop_
_geom_bond_atom_site_label_1
_geom_bond_atom_site_label_2
_geom_bond_distance
_geom_bond_site_symmetry_2
_geom_bond_publ_flag
O1 C8 1.3750(17) . ?
O1 N1 1.4174(15) . ?
O2 C8 1.2040(17) . ?
O3 C1 1.2301(17) . ?
O4 C12 1.2205(17) . ?
N1 C1 1.3560(17) . ?
N1 C9 1.4565(17) . ?
C1 C2 1.4777(18) . ?
C2 C3 1.3935(19) . ?
C2 C7 1.3947(18) . ?
C3 C4 1.3873(19) . ?
C3 H3 0.9500 . ?
C4 C5 1.397(2) . ?
C4 H4 0.9500 . ?
C5 C6 1.386(2) . ?
C5 H5 0.9500 . ?
C6 C7 1.3995(18) . ?
C6 H6 0.9500 . ?
C7 C8 1.4641(19) . ?
C9 C10 1.524(2) . ?
C9 H9A 0.9900 . ?
C9 H9B 0.9900 . ?
C10 C11 1.5291(19) . ?
C10 H10A 0.9900 . ?
C10 H10B 0.9900 . ?
C11 C12 1.5156(19) . ?
C11 H11A 0.9900 . ?
C11 H11B 0.9900 . ?
C12 C13 1.4986(18) . ?
C13 C18 1.3969(18) . ?
C13 C14 1.4015(19) . ?
C14 C15 1.391(2) . ?
C14 H14 0.9500 . ?
C15 C16 1.393(2) . ?
C15 H15 0.9500 . ?
C16 C17 1.388(2) . ?
C16 H16 0.9500 . ?
C17 C18 1.395(2) . ?
C17 H17 0.9500 . ?
C18 H18 0.9500 . ?

loop_
_geom_torsion_atom_site_label_1
_geom_torsion_atom_site_label_2
_geom_torsion_atom_site_label_3
_geom_torsion_atom_site_label_4
_geom_torsion
_geom_torsion_site_symmetry_1
_geom_torsion_site_symmetry_2
_geom_torsion_site_symmetry_3
_geom_torsion_site_symmetry_4
_geom_torsion_publ_flag
C8 O1 N1 C1 -12.68(19) . . . . ?
C8 O1 N1 C9 178.52(12) . . . . ?
O1 N1 C1 O3 -173.79(13) . . . . ?
C9 N1 C1 O3 -6.7(2) . . . . ?
O1 N1 C1 C2 8.08(19) . . . . ?
C9 N1 C1 C2 175.17(12) . . . . ?
O3 C1 C2 C3 0.6(2) . . . . ?
N1 C1 C2 C3 178.66(12) . . . . ?
O3 C1 C2 C7 179.88(13) . . . . ?
N1 C1 C2 C7 -2.07(19) . . . . ?
C7 C2 C3 C4 -1.1(2) . . . . ?
C1 C2 C3 C4 178.19(13) . . . . ?
C2 C3 C4 C5 -0.3(2) . . . . ?
C3 C4 C5 C6 1.3(2) . . . . ?
C4 C5 C6 C7 -0.8(2) . . . . ?
C3 C2 C7 C6 1.6(2) . . . . ?
C1 C2 C7 C6 -177.70(12) . . . . ?
C3 C2 C7 C8 179.69(13) . . . . ?
C1 C2 C7 C8 0.43(19) . . . . ?
C5 C6 C7 C2 -0.6(2) . . . . ?
C5 C6 C7 C8 -178.77(13) . . . . ?
N1 O1 C8 O2 -171.99(12) . . . . ?
N1 O1 C8 C7 10.12(18) . . . . ?
C2 C7 C8 O2 177.91(13) . . . . ?
C6 C7 C8 O2 -3.9(2) . . . . ?
C2 C7 C8 O1 -4.45(19) . . . . ?
C6 C7 C8 O1 173.70(12) . . . . ?
C1 N1 C9 C10 -79.39(17) . . . . ?
O1 N1 C9 C10 89.27(14) . . . . ?
N1 C9 C10 C11 -177.51(11) . . . . ?
C9 C10 C11 C12 75.17(15) . . . . ?
C10 C11 C12 O4 8.7(2) . . . . ?
C10 C11 C12 C13 -172.37(11) . . . . ?
O4 C12 C13 C18 179.59(13) . . . . ?
C11 C12 C13 C18 0.69(19) . . . . ?
O4 C12 C13 C14 -0.06(19) . . . . ?
C11 C12 C13 C14 -178.96(12) . . . . ?
C18 C13 C14 C15 1.4(2) . . . . ?
C12 C13 C14 C15 -178.91(13) . . . . ?
C13 C14 C15 C16 -0.6(2) . . . . ?
C14 C15 C16 C17 -0.8(2) . . . . ?
C15 C16 C17 C18 1.4(2) . . . . ?
C16 C17 C18 C13 -0.5(2) . . . . ?
C14 C13 C18 C17 -0.9(2) . . . . ?
C12 C13 C18 C17 179.43(13) . . . . ?
